data_1573132
loop_
_publ_author_name
'Wu, Weikang'
'Rajeshkumar, Thayalan'
'Zhu, Shan'
'Chai, Fuxiang'
'Hong, Dongjing'
'Huang, Zeming'
'Yuan, Qingbing'
'Maron, Laurent'
'Wang, Shaowu'

_publ_section_title
;
 Rare-earth metal complexes bearing electrophilic and nucleophilic carbon
 centres and their unique reactivity patterns towards pyridine
 derivatives.
;
_journal_issue 48
_journal_name_full 'Chemical science'
_journal_page_first 20315
_journal_page_last 20327
_journal_paper_doi 10.1039/d4sc04197f
_journal_volume 15
_journal_year 2024
_chemical_formula_moiety 'C64 H91 Dy N6 O Si'
_chemical_formula_sum 'C64 H91 Dy N6 O Si'
_chemical_formula_weight 1151.01
_space_group_crystal_system monoclinic
_space_group_IT_number 14
_space_group_name_Hall '-P 2ybc'
_space_group_name_H-M_alt 'P 1 21/c 1'
_atom_sites_solution_hydrogens mixed
_atom_sites_solution_primary iterative
_audit_creation_date 2024-04-16
_audit_creation_method
;
Olex2 1.5
(compiled 2023.08.24 svn.re1ec1418 for OlexSys, GUI svn.r6817)
;
_audit_update_record
;
2024-05-29 deposited with the CCDC.	2024-11-12 downloaded from the CCDC.
;
_cell_angle_alpha 90
_cell_angle_beta 94.720(2)
_cell_angle_gamma 90
_cell_formula_units_Z 4
_cell_length_a 16.598(3)
_cell_length_b 19.476(3)
_cell_length_c 19.325(3)
_cell_measurement_reflns_used 9926
_cell_measurement_temperature 300
_cell_measurement_theta_max 23.48
_cell_measurement_theta_min 2.34
_cell_volume 6225.9(18)
_computing_cell_refinement 'SAINT v8.37A (Bruker, 2015)'
_computing_data_reduction 'SAINT v8.37A (Bruker, 2015)'
_computing_molecular_graphics 'Olex2 1.5 (Dolomanov et al., 2009)'
_computing_publication_material 'Olex2 1.5 (Dolomanov et al., 2009)'
_computing_structure_refinement 'SHELXL 2018/3 (Sheldrick, 2015)'
_computing_structure_solution 'olex2.solve 1.5 (Bourhis et al., 2015)'
_diffrn_ambient_temperature 300
_diffrn_measured_fraction_theta_full 1.000
_diffrn_measured_fraction_theta_max 0.998
_diffrn_measurement_device_type 'Bruker APEX-II CCD'
_diffrn_measurement_method '\f and \w scans'
_diffrn_radiation_type MoK\a
_diffrn_radiation_wavelength 0.71073
_diffrn_reflns_av_R_equivalents 0.0766
_diffrn_reflns_av_unetI/netI 0.0661
_diffrn_reflns_Laue_measured_fraction_full 1.000
_diffrn_reflns_Laue_measured_fraction_max 0.998
_diffrn_reflns_limit_h_max 21
_diffrn_reflns_limit_h_min -21
_diffrn_reflns_limit_k_max 25
_diffrn_reflns_limit_k_min -25
_diffrn_reflns_limit_l_max 24
_diffrn_reflns_limit_l_min -24
_diffrn_reflns_number 72329
_diffrn_reflns_point_group_measured_fraction_full 1.000
_diffrn_reflns_point_group_measured_fraction_max 0.998
_diffrn_reflns_theta_full 25.242
_diffrn_reflns_theta_max 27.487
_diffrn_reflns_theta_min 1.231
_diffrn_standards_number 0
_exptl_absorpt_coefficient_mu 1.263
_exptl_absorpt_correction_T_max 0.7456
_exptl_absorpt_correction_T_min 0.4496
_exptl_absorpt_correction_type none
_exptl_absorpt_process_details
;
SADABS-2016/2 (Bruker,2016/2) was used for absorption correction.
wR2(int) was 0.1158 before and 0.0629 after correction.
The Ratio of minimum to maximum transmission is 0.6030.
The \l/2 correction factor is Not present.
;
_exptl_crystal_colour 'clear light yellow'
_exptl_crystal_colour_lustre clear
_exptl_crystal_colour_modifier light
_exptl_crystal_colour_primary yellow
_exptl_crystal_density_diffrn 1.228
_exptl_crystal_description block
_exptl_crystal_F_000 2420
_exptl_crystal_size_max 0.21
_exptl_crystal_size_mid 0.20
_exptl_crystal_size_min 0.19
_refine_diff_density_max 2.107
_refine_diff_density_min -0.632
_refine_diff_density_rms 0.073
_refine_ls_extinction_method none
_refine_ls_goodness_of_fit_ref 1.002
_refine_ls_hydrogen_treatment constr
_refine_ls_matrix_type full
_refine_ls_number_parameters 856
_refine_ls_number_reflns 14251
_refine_ls_number_restraints 692
_refine_ls_restrained_S_all 1.024
_refine_ls_R_factor_all 0.0879
_refine_ls_R_factor_gt 0.0455
_refine_ls_shift/su_max 0.002
_refine_ls_shift/su_mean 0.000
_refine_ls_structure_factor_coef Fsqd
_refine_ls_weighting_details 'w=1/[\s^2^(Fo^2^)+(0.0386P)^2^+3.9342P] where P=(Fo^2^+2Fc^2^)/3'
_refine_ls_weighting_scheme calc
_refine_ls_wR_factor_gt 0.0894
_refine_ls_wR_factor_ref 0.1035
_reflns_Friedel_coverage 0.000
_reflns_number_gt 9332
_reflns_number_total 14251
_reflns_threshold_expression 'I > 2\s(I)'
_cod_data_source_file d4sc04197f3.cif
_cod_data_source_block 2e
_cod_depositor_comments 'Adding full bibliography for 1573095--1573138.cif.'
_cod_original_cell_volume 6226.0(17)
_cod_database_code 1573132
_shelx_shelxl_version_number 2018/3
_shelx_space_group_comment
;
The symmetry employed for this shelxl refinement is uniquely defined
by the following loop, which should always be used as a source of
symmetry information in preference to the above space-group names.
They are only intended as comments.
;
_shelx_estimated_absorpt_t_max 0.795
_shelx_estimated_absorpt_t_min 0.777
_olex2_refinement_description
;
1. Fixed Uiso
 At 1.2 times of:
  All C(H) groups, All C(H,H) groups, All C(H,H,H,H) groups
 At 1.5 times of:
  All C(H,H,H) groups
2. Restrained distances
 N2-C11 \\sim N2-C11A \\sim N2-C15A \\sim N2-C15 \\sim N2-C10
 with sigma of 0.02
 Si1-C57 \\sim Si1A-C57 \\sim Si1A-C59A \\sim Si1-C58 \\sim Si1A-C60A \\sim
Si1-C60 \\sim Si1-C59 ~
 Si1A-C58A
 with sigma of 0.02
 C57-C58A \\sim C57-C59A \\sim C57-C60A
 with sigma of 0.02
 C12-C11 \\sim C12A-C11A \\sim C13-C12 \\sim C13A-C12A \\sim C14-C13 \\sim
C14A-C13A \\sim C15A-C14A ~
 C15-C14
 with sigma of 0.02
 O1-C61 \\sim O1-C61A \\sim O1-C64A \\sim O1-C64
 with sigma of 0.02
 C62-C61 \\sim C62A-C61A \\sim C64A-C63A \\sim C64-C63 \\sim C63A-C62A \\sim
C63-C62
 with sigma of 0.02
 C56-C54 \\sim C56A-C54 \\sim C55-C54 \\sim C55A-C54
 with sigma of 0.02
 N5-C43A \\sim N5-C43 \\sim N5-C39A \\sim N5-C39 \\sim N5-C38
 with sigma of 0.02
 C43A-C42A \\sim C43-C42 \\sim C42-C41 \\sim C42A-C41A \\sim C41-C40 \\sim
C41A-C40A \\sim C40-C39 ~
 C40A-C39A
 with sigma of 0.02
3. Uiso/Uaniso restraints and constraints
C57 \\sim Si1 \\sim C58 \\sim C59 \\sim C60 \\sim Si1A \\sim C58A \\sim C59A
\\sim C60A: within 2A with sigma of 0.01 and sigma for terminal atoms of 0.02
within 2A
N2 \\sim C11 \\sim C12 \\sim C13 \\sim C14 \\sim C15 \\sim C11A \\sim C12A
\\sim C13A \\sim C14A \\sim C15A: within 2A with sigma of 0.01 and sigma for
terminal atoms of 0.02 within 2A
O1 \\sim C61 \\sim C62 \\sim C63 \\sim C64 \\sim C61A \\sim C62A \\sim C63A
\\sim C64A: within 2A with sigma of 0.01 and sigma for terminal atoms of 0.02
within 2A
C54 \\sim C55 \\sim C56 \\sim C55A \\sim C56A: within 2A with sigma of 0.01 and
sigma for terminal atoms of 0.02 within 2A
N5 \\sim C39 \\sim C40 \\sim C41 \\sim C42 \\sim C43 \\sim C39A \\sim C40A
\\sim C41A \\sim C42A \\sim C43A: within 2A with sigma of 0.01 and sigma for
terminal atoms of 0.02 within 2A
4. Same fragment restrains
{O1, C61A, C62A, C63A, C64A} sigma for 1-2: 0.02, 1-3: 0.04
as in
{O1, C61, C62, C63, C64}
{N5, C39A, C40A, C41A, C42A, C43A} sigma for 1-2: 0.02, 1-3: 0.04
as in
{N5, C39, C40, C41, C42, C43}
{C54, C55A, C56A} sigma for 1-2: 0.02, 1-3: 0.04
as in
{C54, C55, C56}
{N2, C11A, C12A, C13A, C14A, C15A} sigma for 1-2: 0.02, 1-3: 0.04
as in
{N2, C11, C12, C13, C14, C15}
{C57, Si1A, C58A, C59A, C60A} sigma for 1-2: 0.02, 1-3: 0.04
as in
{C57, Si1, C58, C59, C60}
5. Others
 Sof(C11A)=Sof(H11C)=Sof(H11D)=Sof(C12A)=Sof(H12C)=Sof(H12D)=Sof(C13A)=
 Sof(H13C)=Sof(H13D)=Sof(C14A)=Sof(H14C)=Sof(H14D)=Sof(C15A)=Sof(H15C)=
 Sof(H15D)=1-FVAR(1)
 Sof(C11)=Sof(H11A)=Sof(H11B)=Sof(C12)=Sof(H12A)=Sof(H12B)=Sof(C13)=Sof(H13A)=
 Sof(H13B)=Sof(C14)=Sof(H14A)=Sof(H14B)=Sof(C15)=Sof(H15A)=Sof(H15B)=FVAR(1)
 Sof(C61A)=Sof(H61C)=Sof(H61D)=Sof(C62A)=Sof(H62C)=Sof(H62D)=Sof(C63A)=
 Sof(H63C)=Sof(H63D)=Sof(C64A)=Sof(H64C)=Sof(H64D)=1-FVAR(2)
 Sof(C61)=Sof(H61A)=Sof(H61B)=Sof(C62)=Sof(H62A)=Sof(H62B)=Sof(C63)=Sof(H63A)=
 Sof(H63B)=Sof(C64)=Sof(H64A)=Sof(H64B)=FVAR(2)
 Sof(H54A)=Sof(C55A)=Sof(H55D)=Sof(H55E)=Sof(H55F)=Sof(C56A)=Sof(H56D)=
 Sof(H56E)=Sof(H56F)=1-FVAR(3)
 Sof(H54)=Sof(C55)=Sof(H55A)=Sof(H55B)=Sof(H55C)=Sof(C56)=Sof(H56A)=Sof(H56B)=
 Sof(H56C)=FVAR(3)
 Sof(H57D)=Sof(H57C)=Sof(Si1A)=Sof(C58A)=Sof(H58D)=Sof(H58E)=Sof(H58F)=
 Sof(C59A)=Sof(H59D)=Sof(H59E)=Sof(H59F)=Sof(C60A)=Sof(H60D)=Sof(H60E)=
 Sof(H60F)=1-FVAR(4)
 Sof(H57B)=Sof(H57A)=Sof(Si1)=Sof(C58)=Sof(H58A)=Sof(H58B)=Sof(H58C)=Sof(C59)=
 Sof(H59A)=Sof(H59B)=Sof(H59C)=Sof(C60)=Sof(H60A)=Sof(H60B)=Sof(H60C)=FVAR(4)
 Sof(C39A)=Sof(H39C)=Sof(H39D)=Sof(C40A)=Sof(H40C)=Sof(H40D)=Sof(C41A)=
 Sof(H41C)=Sof(H41D)=Sof(C42A)=Sof(H42C)=Sof(H42D)=Sof(C43A)=Sof(H43C)=
 Sof(H43D)=1-FVAR(5)
 Sof(C39)=Sof(H39A)=Sof(H39B)=Sof(C40)=Sof(H40A)=Sof(H40B)=Sof(C41)=Sof(H41A)=
 Sof(H41B)=Sof(C42)=Sof(H42A)=Sof(H42B)=Sof(C43)=Sof(H43A)=Sof(H43B)=FVAR(5)
 Fixed Z: C59(0.16451)
6.a Riding coordinates:
 C58A(H58D,H58E,H58F), C59A(H59D,H59E,H59F)
6.b Ternary CH refined with riding coordinates:
 C23(H23), C26(H26), C51(H51), C54(H54), C54(H54A)
6.c Secondary CH2 refined with riding coordinates:
 C61(H61A,H61B), C62(H62A,H62B), C63(H63A,H63B), C64(H64A,H64B), C11(H11A,
 H11B), C12(H12A,H12B), C13(H13A,H13B), C14(H14A,H14B), C15(H15A,H15B),
 C39(H39A,H39B), C40(H40A,H40B), C41(H41A,H41B), C42(H42A,H42B), C43(H43A,H43B),
  C9(H9A,H9B), C10(H10A,H10B), C37(H37A,H37B), C38(H38A,H38B), C57(H57B,H57A),
 C57(H57D,H57C), C39A(H39C,H39D), C40A(H40C,H40D), C41A(H41C,H41D), C42A(H42C,
 H42D), C43A(H43C,H43D), C11A(H11C,H11D), C12A(H12C,H12D), C13A(H13C,H13D),
 C14A(H14C,H14D), C15A(H15C,H15D), C61A(H61C,H61D), C62A(H62C,H62D), C63A(H63C,
 H63D), C64A(H64C,H64D)
6.d Aromatic/amide H refined with riding coordinates:
 C4(H4), C5(H5), C6(H6), C7(H7), C16(H16), C19(H19), C20(H20), C21(H21),
 C32(H32), C33(H33), C34(H34), C35(H35), C44(H44), C47(H47), C48(H48), C49(H49)
6.e Idealised Me refined as rotating group:
 C24(H24A,H24B,H24C), C25(H25A,H25B,H25C), C27(H27A,H27B,H27C), C28(H28A,H28B,
 H28C), C52(H52A,H52B,H52C), C53(H53A,H53B,H53C), C55(H55A,H55B,H55C), C56(H56A,
 H56B,H56C), C58(H58A,H58B,H58C), C59(H59A,H59B,H59C), C60(H60A,H60B,H60C),
 C60A(H60D,H60E,H60F), C55A(H55D,H55E,H55F), C56A(H56D,H56E,H56F)
;
_olex2_submission_special_instructions 'No special instructions were received'

loop_
_space_group_symop_operation_xyz
'x, y, z'
'-x, y+1/2, -z+1/2'
'-x, -y, -z'
'x, -y-1/2, z-1/2'

loop_
_atom_site_label
_atom_site_type_symbol
_atom_site_fract_x
_atom_site_fract_y
_atom_site_fract_z
_atom_site_U_iso_or_equiv
_atom_site_adp_type
_atom_site_occupancy
_atom_site_site_symmetry_order
_atom_site_calc_flag
_atom_site_refinement_flags_posn
_atom_site_refinement_flags_adp
_atom_site_refinement_flags_occupancy
_atom_site_disorder_assembly
_atom_site_disorder_group
Dy1 Dy 0.25321(2) 0.56909(2) 0.28290(2) 0.04149(7) Uani 1 1 d . . . . .
O1 O 0.3363(2) 0.47622(16) 0.25108(18) 0.0766(9) Uani 1 1 d D U . . .
C61 C 0.3983(17) 0.453(2) 0.3046(9) 0.100(3) Uani 0.286(10) 1 d D U P A 1
H61A H 0.374474 0.426778 0.340258 0.121 Uiso 0.286(10) 1 calc R U P A 1
H61B H 0.427399 0.491906 0.326052 0.121 Uiso 0.286(10) 1 calc R U P A 1
C62 C 0.4547(14) 0.4080(12) 0.2637(12) 0.111(3) Uani 0.286(10) 1 d D U P A 1
H62A H 0.428058 0.366809 0.245140 0.133 Uiso 0.286(10) 1 calc R U P A 1
H62B H 0.504358 0.395927 0.291009 0.133 Uiso 0.286(10) 1 calc R U P A 1
C63 C 0.4685(12) 0.4624(13) 0.2059(14) 0.107(3) Uani 0.286(10) 1 d D U P A 1
H63A H 0.497737 0.502483 0.224102 0.129 Uiso 0.286(10) 1 calc R U P A 1
H63B H 0.495233 0.443038 0.167610 0.129 Uiso 0.286(10) 1 calc R U P A 1
C64 C 0.3785(13) 0.4775(19) 0.1863(9) 0.096(3) Uani 0.286(10) 1 d D U P A 1
H64A H 0.372266 0.522100 0.164298 0.116 Uiso 0.286(10) 1 calc R U P A 1
H64B H 0.355741 0.443015 0.154123 0.116 Uiso 0.286(10) 1 calc R U P A 1
N1 N 0.2990(2) 0.55502(16) 0.46867(17) 0.0511(8) Uani 1 1 d . . . . .
N2 N 0.4953(2) 0.6493(2) 0.4883(3) 0.0956(14) Uani 1 1 d D U . . .
C11 C 0.5730(6) 0.6256(6) 0.5242(7) 0.107(3) Uani 0.537(5) 1 d D U P B 1
H11A H 0.599287 0.594602 0.493820 0.129 Uiso 0.537(5) 1 calc R U P B 1
H11B H 0.561885 0.600101 0.565492 0.129 Uiso 0.537(5) 1 calc R U P B 1
C12 C 0.6306(7) 0.6846(6) 0.5451(7) 0.115(3) Uani 0.537(5) 1 d D U P B 1
H12A H 0.682954 0.666600 0.562179 0.138 Uiso 0.537(5) 1 calc R U P B 1
H12B H 0.609327 0.711449 0.581708 0.138 Uiso 0.537(5) 1 calc R U P B 1
C13 C 0.6391(8) 0.7297(9) 0.4812(8) 0.117(3) Uani 0.537(5) 1 d D U P B 1
H13A H 0.674784 0.768199 0.492834 0.140 Uiso 0.537(5) 1 calc R U P B 1
H13B H 0.660793 0.703398 0.444386 0.140 Uiso 0.537(5) 1 calc R U P B 1
C14 C 0.5550(7) 0.7544(6) 0.4593(8) 0.125(3) Uani 0.537(5) 1 d D U P B 1
H14A H 0.556440 0.786401 0.420948 0.150 Uiso 0.537(5) 1 calc R U P B 1
H14B H 0.532570 0.777803 0.497559 0.150 Uiso 0.537(5) 1 calc R U P B 1
C15 C 0.5028(7) 0.6928(6) 0.4370(6) 0.116(3) Uani 0.537(5) 1 d D U P B 1
H15A H 0.449635 0.708682 0.419538 0.139 Uiso 0.537(5) 1 calc R U P B 1
H15B H 0.526656 0.669139 0.399519 0.139 Uiso 0.537(5) 1 calc R U P B 1
N3 N 0.16312(19) 0.46160(16) 0.30111(16) 0.0450(8) Uani 1 1 d . . . . .
N4 N 0.1184(2) 0.58169(16) 0.12287(17) 0.0505(8) Uani 1 1 d . . . . .
N5 N 0.2429(2) 0.47745(18) 0.00761(19) 0.0641(10) Uani 1 1 d D U . . .
C39 C 0.1818(9) 0.4470(11) -0.0423(10) 0.077(3) Uani 0.45(3) 1 d D U P C 1
H39A H 0.167023 0.479534 -0.079171 0.092 Uiso 0.45(3) 1 calc R U P C 1
H39B H 0.133675 0.435985 -0.019253 0.092 Uiso 0.45(3) 1 calc R U P C 1
C40 C 0.2160(12) 0.3824(10) -0.0723(12) 0.086(3) Uani 0.45(3) 1 d D U P C 1
H40A H 0.175561 0.361316 -0.104673 0.103 Uiso 0.45(3) 1 calc R U P C 1
H40B H 0.230415 0.349863 -0.035396 0.103 Uiso 0.45(3) 1 calc R U P C 1
C41 C 0.2905(15) 0.4005(10) -0.1097(10) 0.090(3) Uani 0.45(3) 1 d D U P C 1
H41A H 0.313833 0.358958 -0.127287 0.108 Uiso 0.45(3) 1 calc R U P C 1
H41B H 0.275271 0.430296 -0.148760 0.108 Uiso 0.45(3) 1 calc R U P C 1
C42 C 0.3526(11) 0.4364(10) -0.0600(13) 0.087(3) Uani 0.45(3) 1 d D U P C 1
H42A H 0.372738 0.404711 -0.023883 0.104 Uiso 0.45(3) 1 calc R U P C 1
H42B H 0.397884 0.451328 -0.084889 0.104 Uiso 0.45(3) 1 calc R U P C 1
C43 C 0.3141(10) 0.4980(9) -0.0276(11) 0.078(3) Uani 0.45(3) 1 d D U P C 1
H43A H 0.353260 0.519476 0.005635 0.094 Uiso 0.45(3) 1 calc R U P C 1
H43B H 0.298334 0.531331 -0.063403 0.094 Uiso 0.45(3) 1 calc R U P C 1
N6 N 0.1826(2) 0.67276(16) 0.31723(17) 0.0462(8) Uani 1 1 d . . . . .
C1 C 0.2645(2) 0.53467(19) 0.4055(2) 0.0457(9) Uani 1 1 d . . . . .
C2 C 0.2194(2) 0.47545(19) 0.4183(2) 0.0461(9) Uani 1 1 d . . . . .
C3 C 0.2277(2) 0.4600(2) 0.4914(2) 0.0504(10) Uani 1 1 d . . . . .
C4 C 0.1965(3) 0.4101(3) 0.5342(2) 0.0654(12) Uani 1 1 d . . . . .
H4 H 0.161845 0.376137 0.515504 0.078 Uiso 1 1 calc R U . . .
C5 C 0.2183(3) 0.4126(3) 0.6048(3) 0.0820(16) Uani 1 1 d . . . . .
H5 H 0.198682 0.379362 0.633583 0.098 Uiso 1 1 calc R U . . .
C6 C 0.2690(4) 0.4637(3) 0.6336(3) 0.0902(18) Uani 1 1 d . . . . .
H6 H 0.282649 0.463785 0.681200 0.108 Uiso 1 1 calc R U . . .
C7 C 0.2997(3) 0.5144(3) 0.5929(2) 0.0732(14) Uani 1 1 d . . . . .
H7 H 0.333012 0.548951 0.612299 0.088 Uiso 1 1 calc R U . . .
C8 C 0.2785(2) 0.5115(2) 0.5217(2) 0.0532(10) Uani 1 1 d . . . . .
C9 C 0.3535(3) 0.6134(2) 0.4797(2) 0.0609(12) Uani 1 1 d . . . . .
H9A H 0.345701 0.634357 0.524167 0.073 Uiso 1 1 calc R U . . .
H9B H 0.340632 0.647418 0.443800 0.073 Uiso 1 1 calc R U . . .
C10 C 0.4398(3) 0.5921(2) 0.4782(3) 0.0810(16) Uani 1 1 d D . . . .
H10A H 0.452542 0.558385 0.514408 0.097 Uiso 1 1 calc R U . . .
H10B H 0.447163 0.570554 0.433969 0.097 Uiso 1 1 calc R U . . .
C16 C 0.1702(2) 0.44140(19) 0.3651(2) 0.0459(9) Uani 1 1 d . . . . .
H16 H 0.141728 0.402615 0.377005 0.055 Uiso 1 1 calc R U . . .
C17 C 0.1086(2) 0.42328(19) 0.25294(19) 0.0461(9) Uani 1 1 d . . . . .
C18 C 0.1349(3) 0.3628(2) 0.2222(2) 0.0558(11) Uani 1 1 d . . . . .
C19 C 0.0813(3) 0.3293(2) 0.1746(2) 0.0660(13) Uani 1 1 d . . . . .
H19 H 0.097327 0.288742 0.154434 0.079 Uiso 1 1 calc R U . . .
C20 C 0.0057(3) 0.3544(2) 0.1567(2) 0.0699(14) Uani 1 1 d . . . . .
H20 H -0.028735 0.331371 0.124112 0.084 Uiso 1 1 calc R U . . .
C21 C -0.0196(3) 0.4138(2) 0.1870(2) 0.0626(12) Uani 1 1 d . . . . .
H21 H -0.071078 0.430774 0.174373 0.075 Uiso 1 1 calc R U . . .
C22 C 0.0308(2) 0.4490(2) 0.2364(2) 0.0484(10) Uani 1 1 d . . . . .
C23 C 0.2171(3) 0.3316(2) 0.2408(3) 0.0750(14) Uani 1 1 d . . . . .
H23 H 0.252013 0.367311 0.262697 0.090 Uiso 1 1 calc R U . . .
C24 C 0.2564(4) 0.3058(3) 0.1760(4) 0.118(2) Uani 1 1 d . . . . .
H24A H 0.228032 0.265979 0.157742 0.176 Uiso 1 1 calc R U . . .
H24B H 0.311910 0.294131 0.188588 0.176 Uiso 1 1 calc R U . . .
H24C H 0.253880 0.341300 0.141436 0.176 Uiso 1 1 calc R U . . .
C25 C 0.2134(4) 0.2725(3) 0.2922(3) 0.116(2) Uani 1 1 d . . . . .
H25A H 0.192585 0.289044 0.334031 0.174 Uiso 1 1 calc R U . . .
H25B H 0.266739 0.254298 0.302863 0.174 Uiso 1 1 calc R U . . .
H25C H 0.178656 0.237143 0.272200 0.174 Uiso 1 1 calc R U . . .
C26 C -0.0023(3) 0.5081(2) 0.2762(2) 0.0540(10) Uani 1 1 d . . . . .
H26 H 0.043079 0.537542 0.292944 0.065 Uiso 1 1 calc R U . . .
C27 C -0.0405(3) 0.4786(3) 0.3397(2) 0.0763(14) Uani 1 1 d . . . . .
H27A H -0.082686 0.447031 0.324547 0.114 Uiso 1 1 calc R U . . .
H27B H -0.062681 0.515332 0.365318 0.114 Uiso 1 1 calc R U . . .
H27C H 0.000129 0.455061 0.369003 0.114 Uiso 1 1 calc R U . . .
C28 C -0.0640(3) 0.5524(2) 0.2329(3) 0.0724(14) Uani 1 1 d . . . . .
H28A H -0.042327 0.564974 0.190129 0.109 Uiso 1 1 calc R U . . .
H28B H -0.075120 0.593161 0.258420 0.109 Uiso 1 1 calc R U . . .
H28C H -0.113037 0.526874 0.223117 0.109 Uiso 1 1 calc R U . . .
C29 C 0.1535(2) 0.5995(2) 0.1873(2) 0.0488(10) Uani 1 1 d . . . . .
C30 C 0.1167(2) 0.6623(2) 0.2030(2) 0.0465(9) Uani 1 1 d . . . . .
C31 C 0.0589(3) 0.6819(2) 0.1470(2) 0.0516(10) Uani 1 1 d . . . . .
C32 C 0.0039(3) 0.7359(3) 0.1350(2) 0.0696(13) Uani 1 1 d . . . . .
H32 H 0.000267 0.770606 0.167694 0.084 Uiso 1 1 calc R U . . .
C33 C -0.0448(3) 0.7365(3) 0.0739(3) 0.0839(16) Uani 1 1 d . . . . .
H33 H -0.081678 0.772012 0.065516 0.101 Uiso 1 1 calc R U . . .
C34 C -0.0403(3) 0.6859(3) 0.0248(3) 0.0794(16) Uani 1 1 d . . . . .
H34 H -0.073885 0.688168 -0.016130 0.095 Uiso 1 1 calc R U . . .
C35 C 0.0136(3) 0.6313(3) 0.0349(2) 0.0688(13) Uani 1 1 d . . . . .
H35 H 0.017189 0.597313 0.001556 0.083 Uiso 1 1 calc R U . . .
C36 C 0.0615(3) 0.6300(2) 0.0969(2) 0.0546(11) Uani 1 1 d . . . . .
C37 C 0.1415(3) 0.5210(2) 0.0851(2) 0.0549(11) Uani 1 1 d . . . . .
H37A H 0.094675 0.503234 0.057493 0.066 Uiso 1 1 calc R U . . .
H37B H 0.160445 0.485658 0.117957 0.066 Uiso 1 1 calc R U . . .
C38 C 0.2072(3) 0.5376(2) 0.0384(2) 0.0650(12) Uani 1 1 d D . . . .
H38A H 0.184951 0.567340 0.001387 0.078 Uiso 1 1 calc R U . . .
H38B H 0.249574 0.562803 0.064976 0.078 Uiso 1 1 calc R U . . .
C44 C 0.1324(2) 0.69666(19) 0.2679(2) 0.0493(10) Uani 1 1 d . . . . .
H44 H 0.105783 0.737709 0.275152 0.059 Uiso 1 1 calc R U . . .
C45 C 0.1909(2) 0.71071(19) 0.3820(2) 0.0462(9) Uani 1 1 d . . . . .
C46 C 0.1485(2) 0.6877(2) 0.4373(2) 0.0499(10) Uani 1 1 d . . . . .
C47 C 0.1604(3) 0.7219(2) 0.5003(2) 0.0648(12) Uani 1 1 d . . . . .
H47 H 0.132523 0.707366 0.537500 0.078 Uiso 1 1 calc R U . . .
C48 C 0.2122(3) 0.7764(3) 0.5090(3) 0.0762(15) Uani 1 1 d . . . . .
H48 H 0.219613 0.798338 0.551821 0.091 Uiso 1 1 calc R U . . .
C49 C 0.2528(3) 0.7986(2) 0.4550(3) 0.0749(14) Uani 1 1 d . . . . .
H49 H 0.287829 0.835651 0.461825 0.090 Uiso 1 1 calc R U . . .
C50 C 0.2437(3) 0.7675(2) 0.3895(2) 0.0605(12) Uani 1 1 d . . . . .
C51 C 0.0856(2) 0.6318(2) 0.4270(2) 0.0508(10) Uani 1 1 d . . . . .
H51 H 0.103689 0.599355 0.392708 0.061 Uiso 1 1 calc R U . . .
C52 C 0.0053(3) 0.6627(2) 0.3973(2) 0.0643(12) Uani 1 1 d . . . . .
H52A H -0.011317 0.697682 0.428061 0.096 Uiso 1 1 calc R U . . .
H52B H -0.035092 0.627312 0.392665 0.096 Uiso 1 1 calc R U . . .
H52C H 0.011956 0.682347 0.352604 0.096 Uiso 1 1 calc R U . . .
C53 C 0.0722(3) 0.5916(2) 0.4927(2) 0.0732(14) Uani 1 1 d . . . . .
H53A H 0.123365 0.576948 0.514464 0.110 Uiso 1 1 calc R U . . .
H53B H 0.039166 0.552143 0.480919 0.110 Uiso 1 1 calc R U . . .
H53C H 0.045538 0.620361 0.524078 0.110 Uiso 1 1 calc R U . . .
C54 C 0.2855(3) 0.7968(2) 0.3296(3) 0.0789(15) Uani 1 1 d D U . . .
H54 H 0.285557 0.762737 0.292260 0.095 Uiso 0.63(6) 1 calc R U P D 1
H54A H 0.291545 0.757820 0.298352 0.095 Uiso 0.37(6) 1 calc R U P D 2
C55 C 0.3744(7) 0.8125(15) 0.3584(13) 0.098(5) Uani 0.63(6) 1 d D U P D 1
H55A H 0.374963 0.851507 0.388782 0.147 Uiso 0.63(6) 1 calc R U P D 1
H55B H 0.406489 0.822317 0.320393 0.147 Uiso 0.63(6) 1 calc R U P D 1
H55C H 0.396460 0.773402 0.383532 0.147 Uiso 0.63(6) 1 calc R U P D 1
C56 C 0.2442(15) 0.8629(9) 0.3018(12) 0.091(4) Uani 0.63(6) 1 d D U P D 1
H56A H 0.190116 0.852561 0.283147 0.136 Uiso 0.63(6) 1 calc R U P D 1
H56B H 0.274113 0.881884 0.265890 0.136 Uiso 0.63(6) 1 calc R U P D 1
H56C H 0.242414 0.895478 0.338860 0.136 Uiso 0.63(6) 1 calc R U P D 1
C57 C 0.3731(3) 0.6335(2) 0.2653(2) 0.0663(12) Uani 1 1 d D U . . .
H57B H 0.374678 0.666012 0.303440 0.080 Uiso 0.932(3) 1 calc R U P E 1
H57A H 0.415297 0.600541 0.278824 0.080 Uiso 0.932(3) 1 calc R U P E 1
H57D H 0.349116 0.678582 0.257813 0.080 Uiso 0.068(3) 1 calc R U P E 2
H57C H 0.396810 0.635135 0.312879 0.080 Uiso 0.068(3) 1 calc R U P E 2
Si1 Si 0.41962(11) 0.68370(9) 0.19755(9) 0.0791(6) Uani 0.932(3) 1 d D U P E 1
C58 C 0.4330(5) 0.6342(4) 0.1166(3) 0.125(3) Uani 0.932(3) 1 d D U P E 1
H58A H 0.467266 0.595276 0.127492 0.188 Uiso 0.932(3) 1 calc R U P E 1
H58B H 0.457464 0.663120 0.083962 0.188 Uiso 0.932(3) 1 calc R U P E 1
H58C H 0.381316 0.618703 0.096705 0.188 Uiso 0.932(3) 1 calc R U P E 1
C59 C 0.3568(5) 0.7581(3) 0.164510 0.121(3) Uani 0.932(3) 1 d D U P E 1
H59A H 0.300780 0.745284 0.160855 0.182 Uiso 0.932(3) 1 calc R U P E 1
H59B H 0.372317 0.771318 0.119622 0.182 Uiso 0.932(3) 1 calc R U P E 1
H59C H 0.365048 0.796013 0.196065 0.182 Uiso 0.932(3) 1 calc R U P E 1
C60 C 0.5224(4) 0.7189(4) 0.2285(4) 0.127(3) Uani 0.932(3) 1 d D U P E 1
H60A H 0.518704 0.743542 0.271092 0.191 Uiso 0.932(3) 1 calc R U P E 1
H60B H 0.540675 0.749323 0.193951 0.191 Uiso 0.932(3) 1 calc R U P E 1
H60C H 0.559999 0.681666 0.236031 0.191 Uiso 0.932(3) 1 calc R U P E 1
C39A C 0.1957(9) 0.4552(9) -0.0552(7) 0.075(3) Uani 0.55(3) 1 d D U P C 2
H39C H 0.193446 0.492306 -0.088791 0.090 Uiso 0.55(3) 1 calc R U P C 2
H39D H 0.140880 0.445549 -0.044220 0.090 Uiso 0.55(3) 1 calc R U P C 2
C40A C 0.2301(10) 0.3921(8) -0.0875(9) 0.085(3) Uani 0.55(3) 1 d D U P C 2
H40C H 0.200163 0.382881 -0.131776 0.102 Uiso 0.55(3) 1 calc R U P C 2
H40D H 0.223719 0.352823 -0.057513 0.102 Uiso 0.55(3) 1 calc R U P C 2
C41A C 0.3190(11) 0.4014(9) -0.0984(8) 0.091(3) Uani 0.55(3) 1 d D U P C 2
H41C H 0.341605 0.357599 -0.110941 0.109 Uiso 0.55(3) 1 calc R U P C 2
H41D H 0.324232 0.433015 -0.136549 0.109 Uiso 0.55(3) 1 calc R U P C 2
C42A C 0.3658(8) 0.4286(8) -0.0341(10) 0.087(3) Uani 0.55(3) 1 d D U P C 2
H42C H 0.420716 0.438835 -0.044368 0.104 Uiso 0.55(3) 1 calc R U P C 2
H42D H 0.368024 0.393753 0.001915 0.104 Uiso 0.55(3) 1 calc R U P C 2
C43A C 0.3268(7) 0.4927(8) -0.0082(10) 0.079(3) Uani 0.55(3) 1 d D U P C 2
H43C H 0.357620 0.509255 0.033222 0.095 Uiso 0.55(3) 1 calc R U P C 2
H43D H 0.326480 0.528269 -0.043369 0.095 Uiso 0.55(3) 1 calc R U P C 2
Si1A Si 0.4655(12) 0.6455(14) 0.2197(12) 0.097(4) Uani 0.068(3) 1 d D U P E 2
C58A C 0.5558(16) 0.601(3) 0.262(3) 0.109(12) Uani 0.068(3) 1 d D U P E 2
H58D H 0.541080 0.577564 0.303310 0.164 Uiso 0.068(3) 1 d R U P E 2
H58E H 0.597390 0.633634 0.274680 0.164 Uiso 0.068(3) 1 d R U P E 2
H58F H 0.575530 0.567494 0.230860 0.164 Uiso 0.068(3) 1 d R U P E 2
C59A C 0.463(3) 0.600(4) 0.134(2) 0.111(9) Uani 0.068(3) 1 d D U P E 2
H59D H 0.516193 0.598213 0.119123 0.167 Uiso 0.068(3) 1 d R U P E 2
H59E H 0.427973 0.624813 0.100293 0.167 Uiso 0.068(3) 1 d R U P E 2
H59F H 0.442163 0.554703 0.139223 0.167 Uiso 0.068(3) 1 d R U P E 2
C60A C 0.490(3) 0.7377(19) 0.205(4) 0.103(7) Uani 0.068(3) 1 d D U P E 2
H60D H 0.441847 0.762341 0.190536 0.154 Uiso 0.068(3) 1 calc R U P E 2
H60E H 0.527515 0.740842 0.169495 0.154 Uiso 0.068(3) 1 calc R U P E 2
H60F H 0.514743 0.757189 0.247265 0.154 Uiso 0.068(3) 1 calc R U P E 2
C11A C 0.5341(9) 0.6609(8) 0.5485(7) 0.119(3) Uani 0.463(5) 1 d D U P B 2
H11C H 0.569637 0.622508 0.560868 0.143 Uiso 0.463(5) 1 calc R U P B 2
H11D H 0.495724 0.664789 0.583558 0.143 Uiso 0.463(5) 1 calc R U P B 2
C12A C 0.5839(9) 0.7268(8) 0.5473(8) 0.125(3) Uani 0.463(5) 1 d D U P B 2
H12C H 0.548295 0.765085 0.534775 0.151 Uiso 0.463(5) 1 calc R U P B 2
H12D H 0.609606 0.735481 0.593391 0.151 Uiso 0.463(5) 1 calc R U P B 2
C13A C 0.6472(10) 0.7222(12) 0.4969(8) 0.118(3) Uani 0.463(5) 1 d D U P B 2
H13C H 0.686085 0.686821 0.511503 0.141 Uiso 0.463(5) 1 calc R U P B 2
H13D H 0.675660 0.765565 0.495244 0.141 Uiso 0.463(5) 1 calc R U P B 2
C14A C 0.6071(8) 0.7050(7) 0.4252(7) 0.117(3) Uani 0.463(5) 1 d D U P B 2
H14C H 0.574684 0.743536 0.407425 0.141 Uiso 0.463(5) 1 calc R U P B 2
H14D H 0.648075 0.695901 0.393381 0.141 Uiso 0.463(5) 1 calc R U P B 2
C15A C 0.5545(7) 0.6428(7) 0.4307(7) 0.105(3) Uani 0.463(5) 1 d D U P B 2
H15C H 0.588590 0.602920 0.440232 0.127 Uiso 0.463(5) 1 calc R U P B 2
H15D H 0.523635 0.635398 0.386513 0.127 Uiso 0.463(5) 1 calc R U P B 2
C55A C 0.3700(12) 0.8318(18) 0.337(3) 0.095(6) Uani 0.37(6) 1 d D U P D 2
H55D H 0.368092 0.871866 0.365338 0.142 Uiso 0.37(6) 1 calc R U P D 2
H55E H 0.384795 0.844925 0.291427 0.142 Uiso 0.37(6) 1 calc R U P D 2
H55F H 0.409412 0.800253 0.357272 0.142 Uiso 0.37(6) 1 calc R U P D 2
C56A C 0.2272(19) 0.8474(18) 0.287(2) 0.093(6) Uani 0.37(6) 1 d D U P D 2
H56D H 0.176539 0.824960 0.275035 0.139 Uiso 0.37(6) 1 calc R U P D 2
H56E H 0.250955 0.861224 0.245834 0.139 Uiso 0.37(6) 1 calc R U P D 2
H56F H 0.218286 0.887166 0.315044 0.139 Uiso 0.37(6) 1 calc R U P D 2
C61A C 0.3970(7) 0.4422(9) 0.2975(5) 0.099(2) Uani 0.714(10) 1 d D U P A 2
H61C H 0.382390 0.394706 0.304993 0.119 Uiso 0.714(10) 1 calc R U P A 2
H61D H 0.403823 0.465473 0.341944 0.119 Uiso 0.714(10) 1 calc R U P A 2
C62A C 0.4740(5) 0.4469(6) 0.2592(5) 0.114(3) Uani 0.714(10) 1 d D U P A 2
H62C H 0.514472 0.413796 0.276329 0.136 Uiso 0.714(10) 1 calc R U P A 2
H62D H 0.497027 0.492734 0.261278 0.136 Uiso 0.714(10) 1 calc R U P A 2
C63A C 0.4358(6) 0.4284(6) 0.1841(5) 0.108(2) Uani 0.714(10) 1 d D U P A 2
H63C H 0.470177 0.443311 0.148830 0.130 Uiso 0.714(10) 1 calc R U P A 2
H63D H 0.426315 0.379384 0.179382 0.130 Uiso 0.714(10) 1 calc R U P A 2
C64A C 0.3562(6) 0.4683(7) 0.1796(4) 0.095(2) Uani 0.714(10) 1 d D U P A 2
H64C H 0.362635 0.512733 0.158055 0.115 Uiso 0.714(10) 1 calc R U P A 2
H64D H 0.314122 0.443028 0.152618 0.115 Uiso 0.714(10) 1 calc R U P A 2

loop_
_atom_site_aniso_label
_atom_site_aniso_U_11
_atom_site_aniso_U_22
_atom_site_aniso_U_33
_atom_site_aniso_U_23
_atom_site_aniso_U_13
_atom_site_aniso_U_12
Dy1 0.04326(11) 0.03860(10) 0.04343(10) 0.00082(9) 0.00850(7) 0.00369(9)
O1 0.069(2) 0.067(2) 0.098(2) 0.0031(18) 0.0296(19) 0.0144(16)
C61 0.085(5) 0.087(6) 0.130(6) 0.001(5) 0.017(5) 0.027(5)
C62 0.093(5) 0.099(6) 0.143(5) -0.002(5) 0.027(5) 0.024(5)
C63 0.094(5) 0.101(6) 0.132(5) -0.005(5) 0.037(5) 0.020(5)
C64 0.090(6) 0.090(6) 0.114(5) -0.004(5) 0.042(5) 0.015(5)
N1 0.049(2) 0.052(2) 0.052(2) -0.0026(16) 0.0019(16) -0.0040(16)
N2 0.049(2) 0.076(3) 0.161(4) 0.001(3) 0.003(3) -0.008(2)
C11 0.075(5) 0.097(5) 0.146(6) -0.001(5) -0.010(5) -0.017(4)
C12 0.080(5) 0.111(5) 0.152(6) -0.012(5) -0.009(5) -0.017(4)
C13 0.078(5) 0.108(5) 0.163(6) -0.009(5) 0.005(5) -0.030(4)
C14 0.091(5) 0.108(5) 0.173(6) 0.009(5) -0.009(5) -0.034(4)
C15 0.083(5) 0.105(5) 0.155(6) 0.018(5) -0.019(5) -0.026(4)
N3 0.0439(19) 0.0437(18) 0.048(2) 0.0000(15) 0.0058(15) 0.0003(15)
N4 0.055(2) 0.050(2) 0.0479(19) 0.0014(16) 0.0127(16) 0.0001(16)
N5 0.072(2) 0.056(2) 0.066(2) -0.0065(18) 0.0177(19) 0.0024(19)
C39 0.080(5) 0.071(5) 0.080(5) -0.023(5) 0.015(5) 0.008(4)
C40 0.087(5) 0.079(5) 0.094(5) -0.030(4) 0.020(5) 0.006(4)
C41 0.085(6) 0.090(4) 0.097(5) -0.029(4) 0.016(5) 0.010(5)
C42 0.081(5) 0.090(5) 0.091(6) -0.020(5) 0.021(5) 0.008(4)
C43 0.080(5) 0.077(5) 0.080(6) -0.016(5) 0.021(5) 0.000(4)
N6 0.050(2) 0.0425(18) 0.0485(19) -0.0002(15) 0.0156(16) 0.0008(15)
C1 0.045(2) 0.041(2) 0.051(2) -0.0020(18) 0.0041(19) 0.0000(18)
C2 0.048(2) 0.044(2) 0.046(2) 0.0022(18) 0.0032(19) 0.0070(19)
C3 0.045(2) 0.055(2) 0.051(2) 0.005(2) 0.004(2) 0.005(2)
C4 0.059(3) 0.077(3) 0.061(3) 0.014(2) 0.007(2) 0.002(2)
C5 0.080(4) 0.104(4) 0.063(3) 0.031(3) 0.011(3) 0.003(3)
C6 0.087(4) 0.135(5) 0.048(3) 0.013(3) -0.001(3) 0.004(4)
C7 0.068(3) 0.098(4) 0.052(3) -0.006(3) -0.005(2) -0.001(3)
C8 0.043(2) 0.065(3) 0.051(2) -0.003(2) 0.000(2) 0.007(2)
C9 0.058(3) 0.057(3) 0.066(3) -0.009(2) -0.005(2) -0.006(2)
C10 0.052(3) 0.061(3) 0.128(5) -0.001(3) -0.001(3) -0.003(2)
C16 0.050(2) 0.039(2) 0.050(2) 0.0018(18) 0.0109(19) -0.0008(18)
C17 0.057(3) 0.041(2) 0.041(2) 0.0016(17) 0.0101(18) -0.0124(19)
C18 0.061(3) 0.053(3) 0.055(3) -0.008(2) 0.013(2) -0.008(2)
C19 0.080(4) 0.059(3) 0.060(3) -0.011(2) 0.008(3) -0.009(3)
C20 0.085(4) 0.070(3) 0.054(3) -0.015(2) 0.000(3) -0.022(3)
C21 0.059(3) 0.072(3) 0.055(3) -0.001(2) -0.004(2) -0.010(2)
C22 0.050(3) 0.051(2) 0.044(2) 0.0008(18) 0.0042(19) -0.0060(19)
C23 0.073(3) 0.056(3) 0.097(4) -0.021(3) 0.014(3) -0.001(3)
C24 0.098(5) 0.115(5) 0.146(6) -0.044(5) 0.044(4) 0.015(4)
C25 0.125(6) 0.085(4) 0.135(6) 0.019(4) -0.008(4) 0.022(4)
C26 0.047(3) 0.057(3) 0.058(3) 0.000(2) 0.009(2) 0.002(2)
C27 0.089(4) 0.080(4) 0.063(3) 0.003(3) 0.025(3) 0.008(3)
C28 0.069(3) 0.074(3) 0.075(3) 0.009(3) 0.008(3) 0.008(3)
C29 0.054(3) 0.050(2) 0.044(2) 0.0049(18) 0.0139(19) -0.005(2)
C30 0.050(2) 0.047(2) 0.044(2) 0.0057(18) 0.0113(19) 0.0049(19)
C31 0.053(3) 0.058(3) 0.045(2) 0.013(2) 0.015(2) 0.009(2)
C32 0.074(3) 0.075(3) 0.062(3) 0.015(2) 0.018(3) 0.018(3)
C33 0.076(4) 0.105(4) 0.072(4) 0.030(3) 0.011(3) 0.029(3)
C34 0.062(3) 0.115(5) 0.060(3) 0.023(3) -0.004(3) 0.007(3)
C35 0.066(3) 0.090(4) 0.051(3) 0.010(2) 0.005(2) -0.005(3)
C36 0.052(3) 0.068(3) 0.045(2) 0.012(2) 0.011(2) -0.001(2)
C37 0.062(3) 0.053(3) 0.051(2) -0.005(2) 0.011(2) -0.007(2)
C38 0.077(3) 0.057(3) 0.064(3) -0.006(2) 0.024(3) -0.003(2)
C44 0.057(3) 0.037(2) 0.056(3) 0.0064(19) 0.020(2) 0.0042(19)
C45 0.046(2) 0.040(2) 0.054(2) -0.0076(18) 0.0088(19) 0.0048(18)
C46 0.050(2) 0.049(2) 0.051(2) -0.0048(19) 0.007(2) 0.0071(19)
C47 0.072(3) 0.069(3) 0.055(3) -0.013(2) 0.011(2) 0.003(3)
C48 0.086(4) 0.073(3) 0.069(3) -0.030(3) 0.004(3) 0.000(3)
C49 0.071(3) 0.058(3) 0.096(4) -0.032(3) 0.013(3) -0.014(3)
C50 0.053(3) 0.053(3) 0.078(3) -0.010(2) 0.019(2) 0.000(2)
C51 0.058(3) 0.046(2) 0.051(2) 0.0005(19) 0.016(2) 0.004(2)
C52 0.059(3) 0.062(3) 0.073(3) 0.004(2) 0.010(2) -0.003(2)
C53 0.082(4) 0.069(3) 0.071(3) 0.015(3) 0.022(3) 0.001(3)
C54 0.075(3) 0.056(3) 0.111(4) -0.015(3) 0.039(3) -0.013(3)
C55 0.088(7) 0.091(10) 0.123(11) -0.013(7) 0.056(6) -0.039(6)
C56 0.117(9) 0.043(6) 0.117(9) -0.003(6) 0.036(7) -0.019(6)
C57 0.058(3) 0.062(3) 0.081(3) -0.007(2) 0.018(2) -0.004(2)
Si1 0.0766(12) 0.0837(12) 0.0803(11) -0.0096(9) 0.0267(9) -0.0249(10)
C58 0.149(6) 0.121(6) 0.115(5) -0.035(4) 0.067(5) -0.036(5)
C59 0.158(7) 0.117(6) 0.089(5) 0.025(4) 0.015(5) 0.003(5)
C60 0.093(5) 0.150(6) 0.140(6) 0.008(5) 0.014(5) -0.055(5)
C39A 0.081(5) 0.068(4) 0.077(5) -0.016(4) 0.016(4) 0.007(4)
C40A 0.088(5) 0.080(4) 0.089(5) -0.027(4) 0.022(4) 0.007(4)
C41A 0.087(5) 0.090(4) 0.099(5) -0.030(4) 0.021(5) 0.016(5)
C42A 0.082(5) 0.091(4) 0.090(5) -0.021(5) 0.019(4) 0.014(4)
C43A 0.082(5) 0.075(4) 0.083(6) -0.015(5) 0.021(4) 0.004(4)
Si1A 0.091(6) 0.098(6) 0.104(6) -0.003(6) 0.016(6) -0.017(6)
C58A 0.10(2) 0.11(2) 0.12(2) 0.00(2) 0.01(2) -0.01(2)
C59A 0.120(15) 0.110(15) 0.110(15) -0.018(15) 0.049(15) -0.021(15)
C60A 0.088(12) 0.113(12) 0.108(12) -0.002(12) 0.018(12) -0.031(12)
C11A 0.089(5) 0.111(6) 0.155(6) -0.017(5) 0.008(5) -0.022(5)
C12A 0.095(5) 0.116(5) 0.163(6) -0.021(5) 0.002(5) -0.031(5)
C13A 0.079(5) 0.109(5) 0.164(6) -0.011(5) 0.002(5) -0.028(4)
C14A 0.084(5) 0.111(5) 0.156(6) 0.007(5) 0.004(5) -0.036(4)
C15A 0.076(5) 0.097(5) 0.140(6) 0.002(5) -0.010(5) -0.030(4)
C55A 0.088(10) 0.070(12) 0.131(14) -0.002(11) 0.036(10) -0.026(8)
C56A 0.105(11) 0.044(10) 0.134(13) 0.007(10) 0.039(10) -0.022(9)
C61A 0.085(4) 0.086(5) 0.127(5) -0.004(4) 0.011(4) 0.027(4)
C62A 0.091(4) 0.101(5) 0.151(5) 0.003(5) 0.025(4) 0.026(4)
C63A 0.094(5) 0.102(5) 0.134(5) -0.008(4) 0.043(4) 0.019(4)
C64A 0.098(5) 0.085(4) 0.109(4) -0.006(4) 0.044(4) 0.011(4)

loop_
_atom_type_symbol
_atom_type_description
_atom_type_scat_dispersion_real
_atom_type_scat_dispersion_imag
_atom_type_scat_source
C C 0.0033 0.0016 'International Tables Vol C Tables 4.2.6.8 and 6.1.1.4'
H H 0.0000 0.0000 'International Tables Vol C Tables 4.2.6.8 and 6.1.1.4'
Dy Dy -0.1892 4.4098 'International Tables Vol C Tables 4.2.6.8 and 6.1.1.4'
N N 0.0061 0.0033 'International Tables Vol C Tables 4.2.6.8 and 6.1.1.4'
O O 0.0106 0.0060 'International Tables Vol C Tables 4.2.6.8 and 6.1.1.4'
Si Si 0.0817 0.0704 'International Tables Vol C Tables 4.2.6.8 and 6.1.1.4'

loop_
_geom_angle_atom_site_label_1
_geom_angle_atom_site_label_2
_geom_angle_atom_site_label_3
_geom_angle
_geom_angle_site_symmetry_1
_geom_angle_site_symmetry_3
_geom_angle_publ_flag
O1 Dy1 N3 77.09(11) . . ?
O1 Dy1 N6 173.16(11) . . ?
O1 Dy1 C1 92.40(12) . . ?
O1 Dy1 C29 111.00(13) . . ?
O1 Dy1 C57 81.74(14) . . ?
N6 Dy1 N3 109.37(10) . . ?
N6 Dy1 C1 87.94(12) . . ?
C1 Dy1 N3 69.54(11) . . ?
C29 Dy1 N3 86.38(11) . . ?
C29 Dy1 N6 72.33(12) . . ?
C29 Dy1 C1 141.92(13) . . ?
C57 Dy1 N3 158.14(13) . . ?
C57 Dy1 N6 91.60(13) . . ?
C57 Dy1 C1 106.31(15) . . ?
C57 Dy1 C29 106.47(15) . . ?
C61 O1 Dy1 115.9(11) . . ?
C61 O1 C64 104.3(12) . . ?
C64 O1 Dy1 121.9(12) . . ?
C61A O1 Dy1 125.0(5) . . ?
C61A O1 C64A 109.7(6) . . ?
C64A O1 Dy1 120.4(5) . . ?
O1 C61 H61A 111.1 . . ?
O1 C61 H61B 111.1 . . ?
O1 C61 C62 103.5(14) . . ?
H61A C61 H61B 109.0 . . ?
C62 C61 H61A 111.1 . . ?
C62 C61 H61B 111.1 . . ?
C61 C62 H62A 112.5 . . ?
C61 C62 H62B 112.5 . . ?
C61 C62 C63 96.2(17) . . ?
H62A C62 H62B 110.0 . . ?
C63 C62 H62A 112.5 . . ?
C63 C62 H62B 112.5 . . ?
C62 C63 H63A 112.5 . . ?
C62 C63 H63B 112.5 . . ?
H63A C63 H63B 110.0 . . ?
C64 C63 C62 96.2(15) . . ?
C64 C63 H63A 112.5 . . ?
C64 C63 H63B 112.5 . . ?
O1 C64 C63 107.8(12) . . ?
O1 C64 H64A 110.1 . . ?
O1 C64 H64B 110.1 . . ?
C63 C64 H64A 110.1 . . ?
C63 C64 H64B 110.1 . . ?
H64A C64 H64B 108.5 . . ?
C1 N1 C8 111.8(3) . . ?
C1 N1 C9 124.5(3) . . ?
C8 N1 C9 123.6(3) . . ?
C15 N2 C11 114.7(8) . . ?
C15 N2 C10 119.5(7) . . ?
C10 N2 C11 109.9(5) . . ?
C10 N2 C15A 106.0(6) . . ?
C11A N2 C10 121.0(8) . . ?
C11A N2 C15A 111.1(9) . . ?
N2 C11 H11A 109.0 . . ?
N2 C11 H11B 109.0 . . ?
N2 C11 C12 112.9(8) . . ?
H11A C11 H11B 107.8 . . ?
C12 C11 H11A 109.0 . . ?
C12 C11 H11B 109.0 . . ?
C11 C12 H12A 110.0 . . ?
C11 C12 H12B 110.0 . . ?
C11 C12 C13 108.5(10) . . ?
H12A C12 H12B 108.4 . . ?
C13 C12 H12A 110.0 . . ?
C13 C12 H12B 110.0 . . ?
C12 C13 H13A 110.7 . . ?
C12 C13 H13B 110.7 . . ?
H13A C13 H13B 108.8 . . ?
C14 C13 C12 105.4(11) . . ?
C14 C13 H13A 110.7 . . ?
C14 C13 H13B 110.7 . . ?
C13 C14 H14A 109.9 . . ?
C13 C14 H14B 109.9 . . ?
C13 C14 C15 108.8(11) . . ?
H14A C14 H14B 108.3 . . ?
C15 C14 H14A 109.9 . . ?
C15 C14 H14B 109.9 . . ?
N2 C15 C14 112.5(10) . . ?
N2 C15 H15A 109.1 . . ?
N2 C15 H15B 109.1 . . ?
C14 C15 H15A 109.1 . . ?
C14 C15 H15B 109.1 . . ?
H15A C15 H15B 107.8 . . ?
C16 N3 Dy1 111.3(3) . . ?
C16 N3 C17 117.4(3) . . ?
C17 N3 Dy1 131.2(2) . . ?
C29 N4 C36 112.2(3) . . ?
C29 N4 C37 123.3(3) . . ?
C36 N4 C37 124.4(4) . . ?
C39 N5 C43 110.2(9) . . ?
C38 N5 C39 108.1(8) . . ?
C38 N5 C43 109.9(7) . . ?
C38 N5 C43A 110.1(6) . . ?
C39A N5 C38 111.7(7) . . ?
C39A N5 C43A 109.7(8) . . ?
N5 C39 H39A 109.9 . . ?
N5 C39 H39B 109.9 . . ?
N5 C39 C40 109.1(11) . . ?
H39A C39 H39B 108.3 . . ?
C40 C39 H39A 109.9 . . ?
C40 C39 H39B 109.9 . . ?
C39 C40 H40A 109.8 . . ?
C39 C40 H40B 109.8 . . ?
C39 C40 C41 109.5(12) . . ?
H40A C40 H40B 108.2 . . ?
C41 C40 H40A 109.8 . . ?
C41 C40 H40B 109.8 . . ?
C40 C41 H41A 109.7 . . ?
C40 C41 H41B 109.7 . . ?
H41A C41 H41B 108.2 . . ?
C42 C41 C40 110.0(12) . . ?
C42 C41 H41A 109.7 . . ?
C42 C41 H41B 109.7 . . ?
C41 C42 H42A 109.7 . . ?
C41 C42 H42B 109.7 . . ?
H42A C42 H42B 108.2 . . ?
C43 C42 C41 109.8(11) . . ?
C43 C42 H42A 109.7 . . ?
C43 C42 H42B 109.7 . . ?
N5 C43 C42 111.0(11) . . ?
N5 C43 H43A 109.4 . . ?
N5 C43 H43B 109.4 . . ?
C42 C43 H43A 109.4 . . ?
C42 C43 H43B 109.4 . . ?
H43A C43 H43B 108.0 . . ?
C44 N6 Dy1 112.8(2) . . ?
C44 N6 C45 117.4(3) . . ?
C45 N6 Dy1 129.8(2) . . ?
N1 C1 Dy1 141.1(3) . . ?
N1 C1 C2 105.7(3) . . ?
C2 C1 Dy1 113.1(3) . . ?
C1 C2 C3 109.5(4) . . ?
C1 C2 C16 122.5(4) . . ?
C16 C2 C3 127.9(4) . . ?
C4 C3 C2 135.4(4) . . ?
C4 C3 C8 119.1(4) . . ?
C8 C3 C2 105.4(4) . . ?
C3 C4 H4 120.7 . . ?
C5 C4 C3 118.5(5) . . ?
C5 C4 H4 120.7 . . ?
C4 C5 H5 119.3 . . ?
C4 C5 C6 121.4(5) . . ?
C6 C5 H5 119.3 . . ?
C5 C6 H6 119.2 . . ?
C7 C6 C5 121.5(5) . . ?
C7 C6 H6 119.2 . . ?
C6 C7 H7 121.4 . . ?
C6 C7 C8 117.1(5) . . ?
C8 C7 H7 121.4 . . ?
N1 C8 C3 107.5(4) . . ?
C7 C8 N1 130.1(4) . . ?
C7 C8 C3 122.3(4) . . ?
N1 C9 H9A 109.3 . . ?
N1 C9 H9B 109.3 . . ?
N1 C9 C10 111.5(4) . . ?
H9A C9 H9B 108.0 . . ?
C10 C9 H9A 109.3 . . ?
C10 C9 H9B 109.3 . . ?
N2 C10 C9 112.6(4) . . ?
N2 C10 H10A 109.1 . . ?
N2 C10 H10B 109.1 . . ?
C9 C10 H10A 109.1 . . ?
C9 C10 H10B 109.1 . . ?
H10A C10 H10B 107.8 . . ?
N3 C16 C2 123.4(4) . . ?
N3 C16 H16 118.3 . . ?
C2 C16 H16 118.3 . . ?
C18 C17 N3 120.3(4) . . ?
C22 C17 N3 118.6(3) . . ?
C22 C17 C18 121.1(4) . . ?
C17 C18 C23 122.9(4) . . ?
C19 C18 C17 118.0(4) . . ?
C19 C18 C23 119.0(4) . . ?
C18 C19 H19 119.1 . . ?
C20 C19 C18 121.8(4) . . ?
C20 C19 H19 119.1 . . ?
C19 C20 H20 120.1 . . ?
C19 C20 C21 119.9(4) . . ?
C21 C20 H20 120.1 . . ?
C20 C21 H21 119.5 . . ?
C20 C21 C22 121.1(5) . . ?
C22 C21 H21 119.5 . . ?
C17 C22 C26 121.6(4) . . ?
C21 C22 C17 118.1(4) . . ?
C21 C22 C26 119.9(4) . . ?
C18 C23 H23 107.9 . . ?
C18 C23 C24 111.9(5) . . ?
C18 C23 C25 112.0(5) . . ?
C24 C23 H23 107.9 . . ?
C25 C23 H23 107.9 . . ?
C25 C23 C24 109.1(5) . . ?
C23 C24 H24A 109.5 . . ?
C23 C24 H24B 109.5 . . ?
C23 C24 H24C 109.5 . . ?
H24A C24 H24B 109.5 . . ?
H24A C24 H24C 109.5 . . ?
H24B C24 H24C 109.5 . . ?
C23 C25 H25A 109.5 . . ?
C23 C25 H25B 109.5 . . ?
C23 C25 H25C 109.5 . . ?
H25A C25 H25B 109.5 . . ?
H25A C25 H25C 109.5 . . ?
H25B C25 H25C 109.5 . . ?
C22 C26 H26 108.1 . . ?
C22 C26 C27 108.2(4) . . ?
C22 C26 C28 113.9(4) . . ?
C27 C26 H26 108.1 . . ?
C28 C26 H26 108.1 . . ?
C28 C26 C27 110.2(4) . . ?
C26 C27 H27A 109.5 . . ?
C26 C27 H27B 109.5 . . ?
C26 C27 H27C 109.5 . . ?
H27A C27 H27B 109.5 . . ?
H27A C27 H27C 109.5 . . ?
H27B C27 H27C 109.5 . . ?
C26 C28 H28A 109.5 . . ?
C26 C28 H28B 109.5 . . ?
C26 C28 H28C 109.5 . . ?
H28A C28 H28B 109.5 . . ?
H28A C28 H28C 109.5 . . ?
H28B C28 H28C 109.5 . . ?
N4 C29 Dy1 146.2(3) . . ?
N4 C29 C30 104.8(3) . . ?
C30 C29 Dy1 109.0(3) . . ?
C29 C30 C31 110.0(4) . . ?
C29 C30 C44 123.0(4) . . ?
C44 C30 C31 126.9(4) . . ?
C32 C31 C30 135.2(4) . . ?
C32 C31 C36 119.0(4) . . ?
C36 C31 C30 105.8(4) . . ?
C31 C32 H32 120.8 . . ?
C33 C32 C31 118.4(5) . . ?
C33 C32 H32 120.8 . . ?
C32 C33 H33 119.1 . . ?
C34 C33 C32 121.8(5) . . ?
C34 C33 H33 119.1 . . ?
C33 C34 H34 119.3 . . ?
C33 C34 C35 121.3(5) . . ?
C35 C34 H34 119.3 . . ?
C34 C35 H35 121.5 . . ?
C36 C35 C34 117.0(5) . . ?
C36 C35 H35 121.5 . . ?
N4 C36 C31 107.2(4) . . ?
C35 C36 N4 130.4(4) . . ?
C35 C36 C31 122.4(4) . . ?
N4 C37 H37A 109.4 . . ?
N4 C37 H37B 109.4 . . ?
N4 C37 C38 111.0(3) . . ?
H37A C37 H37B 108.0 . . ?
C38 C37 H37A 109.4 . . ?
C38 C37 H37B 109.4 . . ?
N5 C38 C37 114.2(4) . . ?
N5 C38 H38A 108.7 . . ?
N5 C38 H38B 108.7 . . ?
C37 C38 H38A 108.7 . . ?
C37 C38 H38B 108.7 . . ?
H38A C38 H38B 107.6 . . ?
N6 C44 C30 122.5(4) . . ?
N6 C44 H44 118.8 . . ?
C30 C44 H44 118.8 . . ?
C46 C45 N6 118.5(3) . . ?
C46 C45 C50 121.3(4) . . ?
C50 C45 N6 120.1(4) . . ?
C45 C46 C51 121.1(3) . . ?
C47 C46 C45 118.1(4) . . ?
C47 C46 C51 120.6(4) . . ?
C46 C47 H47 119.2 . . ?
C48 C47 C46 121.5(4) . . ?
C48 C47 H47 119.2 . . ?
C47 C48 H48 120.0 . . ?
C49 C48 C47 119.9(4) . . ?
C49 C48 H48 120.0 . . ?
C48 C49 H49 118.8 . . ?
C48 C49 C50 122.3(4) . . ?
C50 C49 H49 118.8 . . ?
C45 C50 C54 122.6(4) . . ?
C49 C50 C45 116.8(4) . . ?
C49 C50 C54 120.5(4) . . ?
C46 C51 H51 107.8 . . ?
C46 C51 C52 109.7(3) . . ?
C46 C51 C53 114.0(4) . . ?
C52 C51 H51 107.8 . . ?
C53 C51 H51 107.8 . . ?
C53 C51 C52 109.4(4) . . ?
C51 C52 H52A 109.5 . . ?
C51 C52 H52B 109.5 . . ?
C51 C52 H52C 109.5 . . ?
H52A C52 H52B 109.5 . . ?
H52A C52 H52C 109.5 . . ?
H52B C52 H52C 109.5 . . ?
C51 C53 H53A 109.5 . . ?
C51 C53 H53B 109.5 . . ?
C51 C53 H53C 109.5 . . ?
H53A C53 H53B 109.5 . . ?
H53A C53 H53C 109.5 . . ?
H53B C53 H53C 109.5 . . ?
C50 C54 H54 109.7 . . ?
C50 C54 H54A 104.8 . . ?
C50 C54 C55 106.4(11) . . ?
C50 C54 C56 111.4(10) . . ?
C50 C54 C55A 125(2) . . ?
C50 C54 C56A 109.5(16) . . ?
C55 C54 H54 109.7 . . ?
C56 C54 H54 109.7 . . ?
C56 C54 C55 110.0(8) . . ?
C55A C54 H54A 104.8 . . ?
C55A C54 C56A 106.5(14) . . ?
C56A C54 H54A 104.8 . . ?
C54 C55 H55A 109.5 . . ?
C54 C55 H55B 109.5 . . ?
C54 C55 H55C 109.5 . . ?
H55A C55 H55B 109.5 . . ?
H55A C55 H55C 109.5 . . ?
H55B C55 H55C 109.5 . . ?
C54 C56 H56A 109.5 . . ?
C54 C56 H56B 109.5 . . ?
C54 C56 H56C 109.5 . . ?
H56A C56 H56B 109.5 . . ?
H56A C56 H56C 109.5 . . ?
H56B C56 H56C 109.5 . . ?
Dy1 C57 H57B 101.8 . . ?
Dy1 C57 H57A 101.8 . . ?
Dy1 C57 H57D 99.2 . . ?
Dy1 C57 H57C 99.2 . . ?
H57B C57 H57A 104.7 . . ?
H57D C57 H57C 104.0 . . ?
Si1 C57 Dy1 140.8(3) . . ?
Si1 C57 H57B 101.8 . . ?
Si1 C57 H57A 101.8 . . ?
Si1A C57 Dy1 149.9(8) . . ?
Si1A C57 H57D 99.2 . . ?
Si1A C57 H57C 99.2 . . ?
C57 Si1 C58 113.9(3) . . ?
C57 Si1 C59 113.4(2) . . ?
C57 Si1 C60 112.7(3) . . ?
C58 Si1 C59 102.5(3) . . ?
C58 Si1 C60 106.6(3) . . ?
C59 Si1 C60 106.9(4) . . ?
Si1 C58 H58A 109.5 . . ?
Si1 C58 H58B 109.5 . . ?
Si1 C58 H58C 109.5 . . ?
H58A C58 H58B 109.5 . . ?
H58A C58 H58C 109.5 . . ?
H58B C58 H58C 109.5 . . ?
Si1 C59 H59A 109.5 . . ?
Si1 C59 H59B 109.5 . . ?
Si1 C59 H59C 109.5 . . ?
H59A C59 H59B 109.5 . . ?
H59A C59 H59C 109.5 . . ?
H59B C59 H59C 109.5 . . ?
Si1 C60 H60A 109.5 . . ?
Si1 C60 H60B 109.5 . . ?
Si1 C60 H60C 109.5 . . ?
H60A C60 H60B 109.5 . . ?
H60A C60 H60C 109.5 . . ?
H60B C60 H60C 109.5 . . ?
N5 C39A H39C 109.0 . . ?
N5 C39A H39D 109.0 . . ?
N5 C39A C40A 113.0(10) . . ?
H39C C39A H39D 107.8 . . ?
C40A C39A H39C 109.0 . . ?
C40A C39A H39D 109.0 . . ?
C39A C40A H40C 109.4 . . ?
C39A C40A H40D 109.4 . . ?
C39A C40A C41A 111.4(10) . . ?
H40C C40A H40D 108.0 . . ?
C41A C40A H40C 109.4 . . ?
C41A C40A H40D 109.4 . . ?
C40A C41A H41C 109.3 . . ?
C40A C41A H41D 109.3 . . ?
H41C C41A H41D 108.0 . . ?
C42A C41A C40A 111.6(10) . . ?
C42A C41A H41C 109.3 . . ?
C42A C41A H41D 109.3 . . ?
C41A C42A H42C 109.4 . . ?
C41A C42A H42D 109.4 . . ?
C41A C42A C43A 111.0(9) . . ?
H42C C42A H42D 108.0 . . ?
C43A C42A H42C 109.4 . . ?
C43A C42A H42D 109.4 . . ?
N5 C43A C42A 109.8(9) . . ?
N5 C43A H43C 109.7 . . ?
N5 C43A H43D 109.7 . . ?
C42A C43A H43C 109.7 . . ?
C42A C43A H43D 109.7 . . ?
H43C C43A H43D 108.2 . . ?
C57 Si1A C58A 113.5(12) . . ?
C57 Si1A C59A 113.6(12) . . ?
C57 Si1A C60A 113.4(12) . . ?
C58A Si1A C59A 97.5(18) . . ?
C58A Si1A C60A 110(2) . . ?
C60A Si1A C59A 108(2) . . ?
Si1A C58A H58D 109.4 . . ?
Si1A C58A H58E 109.2 . . ?
Si1A C58A H58F 109.8 . . ?
H58D C58A H58E 109.5 . . ?
H58D C58A H58F 109.5 . . ?
H58E C58A H58F 109.5 . . ?
Si1A C59A H59D 109.3 . . ?
Si1A C59A H59E 109.9 . . ?
Si1A C59A H59F 109.2 . . ?
H59D C59A H59E 109.5 . . ?
H59D C59A H59F 109.5 . . ?
H59E C59A H59F 109.5 . . ?
Si1A C60A H60D 109.5 . . ?
Si1A C60A H60E 109.5 . . ?
Si1A C60A H60F 109.5 . . ?
H60D C60A H60E 109.5 . . ?
H60D C60A H60F 109.5 . . ?
H60E C60A H60F 109.5 . . ?
N2 C11A H11C 109.4 . . ?
N2 C11A H11D 109.4 . . ?
N2 C11A C12A 111.1(11) . . ?
H11C C11A H11D 108.0 . . ?
C12A C11A H11C 109.4 . . ?
C12A C11A H11D 109.4 . . ?
C11A C12A H12C 109.3 . . ?
C11A C12A H12D 109.3 . . ?
H12C C12A H12D 107.9 . . ?
C13A C12A C11A 111.7(12) . . ?
C13A C12A H12C 109.3 . . ?
C13A C12A H12D 109.3 . . ?
C12A C13A H13C 109.8 . . ?
C12A C13A H13D 109.8 . . ?
C12A C13A C14A 109.2(12) . . ?
H13C C13A H13D 108.3 . . ?
C14A C13A H13C 109.8 . . ?
C14A C13A H13D 109.8 . . ?
C13A C14A H14C 109.9 . . ?
C13A C14A H14D 109.9 . . ?
H14C C14A H14D 108.3 . . ?
C15A C14A C13A 109.0(12) . . ?
C15A C14A H14C 109.9 . . ?
C15A C14A H14D 109.9 . . ?
N2 C15A H15C 109.0 . . ?
N2 C15A H15D 109.0 . . ?
C14A C15A N2 113.1(9) . . ?
C14A C15A H15C 109.0 . . ?
C14A C15A H15D 109.0 . . ?
H15C C15A H15D 107.8 . . ?
C54 C55A H55D 109.5 . . ?
C54 C55A H55E 109.5 . . ?
C54 C55A H55F 109.5 . . ?
H55D C55A H55E 109.5 . . ?
H55D C55A H55F 109.5 . . ?
H55E C55A H55F 109.5 . . ?
C54 C56A H56D 109.5 . . ?
C54 C56A H56E 109.5 . . ?
C54 C56A H56F 109.5 . . ?
H56D C56A H56E 109.5 . . ?
H56D C56A H56F 109.5 . . ?
H56E C56A H56F 109.5 . . ?
O1 C61A H61C 111.0 . . ?
O1 C61A H61D 111.0 . . ?
O1 C61A C62A 103.8(8) . . ?
H61C C61A H61D 109.0 . . ?
C62A C61A H61C 111.0 . . ?
C62A C61A H61D 111.0 . . ?
C61A C62A H62C 112.1 . . ?
C61A C62A H62D 112.1 . . ?
C61A C62A C63A 98.2(8) . . ?
H62C C62A H62D 109.8 . . ?
C63A C62A H62C 112.1 . . ?
C63A C62A H62D 112.1 . . ?
C62A C63A H63C 111.3 . . ?
C62A C63A H63D 111.3 . . ?
H63C C63A H63D 109.2 . . ?
C64A C63A C62A 102.5(7) . . ?
C64A C63A H63C 111.3 . . ?
C64A C63A H63D 111.3 . . ?
O1 C64A C63A 105.2(6) . . ?
O1 C64A H64C 110.7 . . ?
O1 C64A H64D 110.7 . . ?
C63A C64A H64C 110.7 . . ?
C63A C64A H64D 110.7 . . ?
H64C C64A H64D 108.8 . . ?

loop_
_geom_bond_atom_site_label_1
_geom_bond_atom_site_label_2
_geom_bond_distance
_geom_bond_site_symmetry_2
_geom_bond_publ_flag
Dy1 O1 2.385(3) . ?
Dy1 N3 2.613(3) . ?
Dy1 N6 2.453(3) . ?
Dy1 C1 2.455(4) . ?
Dy1 C29 2.450(4) . ?
Dy1 C57 2.400(4) . ?
O1 C61 1.468(14) . ?
O1 C64 1.483(14) . ?
O1 C61A 1.452(8) . ?
O1 C64A 1.456(8) . ?
C61 H61A 0.9700 . ?
C61 H61B 0.9700 . ?
C61 C62 1.548(15) . ?
C62 H62A 0.9700 . ?
C62 H62B 0.9700 . ?
C62 C63 1.571(15) . ?
C63 H63A 0.9700 . ?
C63 H63B 0.9700 . ?
C63 C64 1.539(15) . ?
C64 H64A 0.9700 . ?
C64 H64B 0.9700 . ?
N1 C1 1.363(5) . ?
N1 C8 1.394(5) . ?
N1 C9 1.458(5) . ?
N2 C11 1.489(9) . ?
N2 C15 1.316(10) . ?
N2 C10 1.448(6) . ?
N2 C11A 1.303(11) . ?
N2 C15A 1.548(11) . ?
C11 H11A 0.9700 . ?
C11 H11B 0.9700 . ?
C11 C12 1.527(11) . ?
C12 H12A 0.9700 . ?
C12 H12B 0.9700 . ?
C12 C13 1.531(12) . ?
C13 H13A 0.9700 . ?
C13 H13B 0.9700 . ?
C13 C14 1.504(12) . ?
C14 H14A 0.9700 . ?
C14 H14B 0.9700 . ?
C14 C15 1.521(11) . ?
C15 H15A 0.9700 . ?
C15 H15B 0.9700 . ?
N3 C16 1.295(5) . ?
N3 C17 1.450(5) . ?
N4 C29 1.376(5) . ?
N4 C36 1.397(5) . ?
N4 C37 1.457(5) . ?
N5 C39 1.465(11) . ?
N5 C43 1.467(11) . ?
N5 C38 1.461(5) . ?
N5 C39A 1.455(10) . ?
N5 C43A 1.480(10) . ?
C39 H39A 0.9700 . ?
C39 H39B 0.9700 . ?
C39 C40 1.516(12) . ?
C40 H40A 0.9700 . ?
C40 H40B 0.9700 . ?
C40 C41 1.524(12) . ?
C41 H41A 0.9700 . ?
C41 H41B 0.9700 . ?
C41 C42 1.519(12) . ?
C42 H42A 0.9700 . ?
C42 H42B 0.9700 . ?
C42 C43 1.518(12) . ?
C43 H43A 0.9700 . ?
C43 H43B 0.9700 . ?
N6 C44 1.300(5) . ?
N6 C45 1.450(5) . ?
C1 C2 1.408(5) . ?
C2 C3 1.440(5) . ?
C2 C16 1.422(5) . ?
C3 C4 1.403(6) . ?
C3 C8 1.406(6) . ?
C4 H4 0.9300 . ?
C4 C5 1.384(7) . ?
C5 H5 0.9300 . ?
C5 C6 1.389(8) . ?
C6 H6 0.9300 . ?
C6 C7 1.386(7) . ?
C7 H7 0.9300 . ?
C7 C8 1.393(6) . ?
C9 H9A 0.9700 . ?
C9 H9B 0.9700 . ?
C9 C10 1.494(6) . ?
C10 H10A 0.9700 . ?
C10 H10B 0.9700 . ?
C16 H16 0.9300 . ?
C17 C18 1.405(5) . ?
C17 C22 1.398(6) . ?
C18 C19 1.389(6) . ?
C18 C23 1.509(6) . ?
C19 H19 0.9300 . ?
C19 C20 1.364(6) . ?
C20 H20 0.9300 . ?
C20 C21 1.379(6) . ?
C21 H21 0.9300 . ?
C21 C22 1.396(6) . ?
C22 C26 1.513(5) . ?
C23 H23 0.9800 . ?
C23 C24 1.542(7) . ?
C23 C25 1.524(7) . ?
C24 H24A 0.9600 . ?
C24 H24B 0.9600 . ?
C24 H24C 0.9600 . ?
C25 H25A 0.9600 . ?
C25 H25B 0.9600 . ?
C25 H25C 0.9600 . ?
C26 H26 0.9800 . ?
C26 C27 1.538(6) . ?
C26 C28 1.533(6) . ?
C27 H27A 0.9600 . ?
C27 H27B 0.9600 . ?
C27 H27C 0.9600 . ?
C28 H28A 0.9600 . ?
C28 H28B 0.9600 . ?
C28 H28C 0.9600 . ?
C29 C30 1.410(5) . ?
C30 C31 1.437(5) . ?
C30 C44 1.426(5) . ?
C31 C32 1.400(6) . ?
C31 C36 1.402(6) . ?
C32 H32 0.9300 . ?
C32 C33 1.376(7) . ?
C33 H33 0.9300 . ?
C33 C34 1.374(7) . ?
C34 H34 0.9300 . ?
C34 C35 1.392(7) . ?
C35 H35 0.9300 . ?
C35 C36 1.382(6) . ?
C37 H37A 0.9700 . ?
C37 H37B 0.9700 . ?
C37 C38 1.506(5) . ?
C38 H38A 0.9700 . ?
C38 H38B 0.9700 . ?
C44 H44 0.9300 . ?
C45 C46 1.401(5) . ?
C45 C50 1.411(6) . ?
C46 C47 1.388(6) . ?
C46 C51 1.510(6) . ?
C47 H47 0.9300 . ?
C47 C48 1.369(6) . ?
C48 H48 0.9300 . ?
C48 C49 1.357(7) . ?
C49 H49 0.9300 . ?
C49 C50 1.401(6) . ?
C50 C54 1.510(6) . ?
C51 H51 0.9800 . ?
C51 C52 1.530(6) . ?
C51 C53 1.524(5) . ?
C52 H52A 0.9600 . ?
C52 H52B 0.9600 . ?
C52 H52C 0.9600 . ?
C53 H53A 0.9600 . ?
C53 H53B 0.9600 . ?
C53 H53C 0.9600 . ?
C54 H54 0.9800 . ?
C54 H54A 0.9800 . ?
C54 C55 1.564(10) . ?
C54 C56 1.535(10) . ?
C54 C55A 1.556(13) . ?
C54 C56A 1.565(14) . ?
C55 H55A 0.9600 . ?
C55 H55B 0.9600 . ?
C55 H55C 0.9600 . ?
C56 H56A 0.9600 . ?
C56 H56B 0.9600 . ?
C56 H56C 0.9600 . ?
C57 H57B 0.9700 . ?
C57 H57A 0.9700 . ?
C57 H57D 0.9700 . ?
C57 H57C 0.9700 . ?
C57 Si1 1.854(5) . ?
C57 Si1A 1.846(13) . ?
Si1 C58 1.867(6) . ?
Si1 C59 1.867(6) . ?
Si1 C60 1.889(6) . ?
C58 H58A 0.9600 . ?
C58 H58B 0.9600 . ?
C58 H58C 0.9600 . ?
C59 H59A 0.9600 . ?
C59 H59B 0.9600 . ?
C59 H59C 0.9600 . ?
C60 H60A 0.9600 . ?
C60 H60B 0.9600 . ?
C60 H60C 0.9600 . ?
C39A H39C 0.9700 . ?
C39A H39D 0.9700 . ?
C39A C40A 1.511(10) . ?
C40A H40C 0.9700 . ?
C40A H40D 0.9700 . ?
C40A C41A 1.519(11) . ?
C41A H41C 0.9700 . ?
C41A H41D 0.9700 . ?
C41A C42A 1.507(11) . ?
C42A H42C 0.9700 . ?
C42A H42D 0.9700 . ?
C42A C43A 1.510(10) . ?
C43A H43C 0.9700 . ?
C43A H43D 0.9700 . ?
Si1A C58A 1.869(15) . ?
Si1A C59A 1.869(15) . ?
Si1A C60A 1.869(14) . ?
C58A H58D 0.9598 . ?
C58A H58E 0.9601 . ?
C58A H58F 0.9600 . ?
C59A H59D 0.9600 . ?
C59A H59E 0.9600 . ?
C59A H59F 0.9599 . ?
C60A H60D 0.9600 . ?
C60A H60E 0.9600 . ?
C60A H60F 0.9600 . ?
C11A H11C 0.9700 . ?
C11A H11D 0.9700 . ?
C11A C12A 1.528(12) . ?
C12A H12C 0.9700 . ?
C12A H12D 0.9700 . ?
C12A C13A 1.493(13) . ?
C13A H13C 0.9700 . ?
C13A H13D 0.9700 . ?
C13A C14A 1.523(13) . ?
C14A H14C 0.9700 . ?
C14A H14D 0.9700 . ?
C14A C15A 1.502(11) . ?
C15A H15C 0.9700 . ?
C15A H15D 0.9700 . ?
C55A H55D 0.9600 . ?
C55A H55E 0.9600 . ?
C55A H55F 0.9600 . ?
C56A H56D 0.9600 . ?
C56A H56E 0.9600 . ?
C56A H56F 0.9600 . ?
C61A H61C 0.9700 . ?
C61A H61D 0.9700 . ?
C61A C62A 1.532(12) . ?
C62A H62C 0.9700 . ?
C62A H62D 0.9700 . ?
C62A C63A 1.576(11) . ?
C63A H63C 0.9700 . ?
C63A H63D 0.9700 . ?
C63A C64A 1.529(10) . ?
C64A H64C 0.9700 . ?
C64A H64D 0.9700 . ?

loop_
_geom_torsion_atom_site_label_1
_geom_torsion_atom_site_label_2
_geom_torsion_atom_site_label_3
_geom_torsion_atom_site_label_4
_geom_torsion
_geom_torsion_site_symmetry_1
_geom_torsion_site_symmetry_2
_geom_torsion_site_symmetry_3
_geom_torsion_site_symmetry_4
_geom_torsion_publ_flag
Dy1 O1 C61 C62 -165.7(17) . . . . ?
Dy1 O1 C64 C63 127.3(18) . . . . ?
Dy1 O1 C61A C62A -125.8(7) . . . . ?
Dy1 O1 C64A C63A 154.8(6) . . . . ?
Dy1 N3 C16 C2 1.7(5) . . . . ?
Dy1 N3 C17 C18 97.3(4) . . . . ?
Dy1 N3 C17 C22 -80.9(4) . . . . ?
Dy1 N6 C44 C30 4.5(5) . . . . ?
Dy1 N6 C45 C46 -83.1(4) . . . . ?
Dy1 N6 C45 C50 93.9(4) . . . . ?
Dy1 C1 C2 C3 -178.5(2) . . . . ?
Dy1 C1 C2 C16 -2.2(5) . . . . ?
Dy1 C29 C30 C31 178.9(3) . . . . ?
Dy1 C29 C30 C44 -5.2(5) . . . . ?
Dy1 C57 Si1 C58 -57.9(5) . . . . ?
Dy1 C57 Si1 C59 58.9(4) . . . . ?
Dy1 C57 Si1 C60 -179.5(4) . . . . ?
Dy1 C57 Si1A C58A -89(3) . . . . ?
Dy1 C57 Si1A C59A 21(3) . . . . ?
Dy1 C57 Si1A C60A 145(3) . . . . ?
O1 C61 C62 C63 52(3) . . . . ?
O1 C61A C62A C63A -43.0(14) . . . . ?
C61 O1 C64 C63 -6(3) . . . . ?
C61 C62 C63 C64 -52(3) . . . . ?
C62 C63 C64 O1 38(3) . . . . ?
C64 O1 C61 C62 -29(3) . . . . ?
N1 C1 C2 C3 -0.3(4) . . . . ?
N1 C1 C2 C16 176.0(3) . . . . ?
N1 C9 C10 N2 179.3(4) . . . . ?
N2 C11 C12 C13 -51.5(16) . . . . ?
N2 C11A C12A C13A -62.2(19) . . . . ?
C11 N2 C15 C14 -53.6(14) . . . . ?
C11 N2 C10 C9 148.8(8) . . . . ?
C11 C12 C13 C14 59.5(16) . . . . ?
C12 C13 C14 C15 -64.1(16) . . . . ?
C13 C14 C15 N2 63.0(16) . . . . ?
C15 N2 C11 C12 49.4(15) . . . . ?
C15 N2 C10 C9 -75.4(10) . . . . ?
N3 C17 C18 C19 -177.8(4) . . . . ?
N3 C17 C18 C23 4.6(6) . . . . ?
N3 C17 C22 C21 176.4(3) . . . . ?
N3 C17 C22 C26 -10.6(5) . . . . ?
N4 C29 C30 C31 0.1(4) . . . . ?
N4 C29 C30 C44 175.9(3) . . . . ?
N4 C37 C38 N5 170.4(4) . . . . ?
N5 C39 C40 C41 -60.7(18) . . . . ?
N5 C39A C40A C41A -52.3(16) . . . . ?
C39 N5 C43 C42 -61.1(15) . . . . ?
C39 N5 C38 C37 68.7(12) . . . . ?
C39 C40 C41 C42 57(2) . . . . ?
C40 C41 C42 C43 -54.4(19) . . . . ?
C41 C42 C43 N5 56.6(17) . . . . ?
C43 N5 C39 C40 62.7(16) . . . . ?
C43 N5 C38 C37 -171.0(10) . . . . ?
N6 C45 C46 C47 176.3(4) . . . . ?
N6 C45 C46 C51 -9.5(6) . . . . ?
N6 C45 C50 C49 -175.6(4) . . . . ?
N6 C45 C50 C54 7.6(6) . . . . ?
C1 N1 C8 C3 -0.1(5) . . . . ?
C1 N1 C8 C7 -179.1(4) . . . . ?
C1 N1 C9 C10 -92.0(5) . . . . ?
C1 C2 C3 C4 178.1(5) . . . . ?
C1 C2 C3 C8 0.3(4) . . . . ?
C1 C2 C16 N3 0.3(6) . . . . ?
C2 C3 C4 C5 -179.0(5) . . . . ?
C2 C3 C8 N1 -0.1(4) . . . . ?
C2 C3 C8 C7 179.0(4) . . . . ?
C3 C2 C16 N3 175.8(4) . . . . ?
C3 C4 C5 C6 1.0(8) . . . . ?
C4 C3 C8 N1 -178.3(4) . . . . ?
C4 C3 C8 C7 0.7(6) . . . . ?
C4 C5 C6 C7 0.2(9) . . . . ?
C5 C6 C7 C8 -0.9(8) . . . . ?
C6 C7 C8 N1 179.3(5) . . . . ?
C6 C7 C8 C3 0.4(7) . . . . ?
C8 N1 C1 Dy1 177.6(3) . . . . ?
C8 N1 C1 C2 0.3(4) . . . . ?
C8 N1 C9 C10 85.2(5) . . . . ?
C8 C3 C4 C5 -1.4(7) . . . . ?
C9 N1 C1 Dy1 -4.9(7) . . . . ?
C9 N1 C1 C2 177.8(4) . . . . ?
C9 N1 C8 C3 -177.7(4) . . . . ?
C9 N1 C8 C7 3.4(7) . . . . ?
C10 N2 C11 C12 -172.5(9) . . . . ?
C10 N2 C15 C14 172.6(8) . . . . ?
C10 N2 C11A C12A -175.9(9) . . . . ?
C10 N2 C15A C14A 169.6(10) . . . . ?
C16 N3 C17 C18 -83.2(5) . . . . ?
C16 N3 C17 C22 98.6(4) . . . . ?
C16 C2 C3 C4 2.0(8) . . . . ?
C16 C2 C3 C8 -175.8(4) . . . . ?
C17 N3 C16 C2 -177.9(4) . . . . ?
C17 C18 C19 C20 1.1(7) . . . . ?
C17 C18 C23 C24 -138.1(5) . . . . ?
C17 C18 C23 C25 99.1(5) . . . . ?
C17 C22 C26 C27 -86.8(5) . . . . ?
C17 C22 C26 C28 150.3(4) . . . . ?
C18 C17 C22 C21 -1.7(6) . . . . ?
C18 C17 C22 C26 171.3(4) . . . . ?
C18 C19 C20 C21 -1.1(7) . . . . ?
C19 C18 C23 C24 44.3(6) . . . . ?
C19 C18 C23 C25 -78.5(6) . . . . ?
C19 C20 C21 C22 -0.4(7) . . . . ?
C20 C21 C22 C17 1.8(6) . . . . ?
C20 C21 C22 C26 -171.3(4) . . . . ?
C21 C22 C26 C27 86.1(5) . . . . ?
C21 C22 C26 C28 -36.8(5) . . . . ?
C22 C17 C18 C19 0.3(6) . . . . ?
C22 C17 C18 C23 -177.3(4) . . . . ?
C23 C18 C19 C20 178.9(4) . . . . ?
C29 N4 C36 C31 -0.2(4) . . . . ?
C29 N4 C36 C35 179.9(4) . . . . ?
C29 N4 C37 C38 -91.4(5) . . . . ?
C29 C30 C31 C32 177.1(5) . . . . ?
C29 C30 C31 C36 -0.2(4) . . . . ?
C29 C30 C44 N6 0.7(6) . . . . ?
C30 C31 C32 C33 -178.1(5) . . . . ?
C30 C31 C36 N4 0.3(4) . . . . ?
C30 C31 C36 C35 -179.9(4) . . . . ?
C31 C30 C44 N6 175.7(4) . . . . ?
C31 C32 C33 C34 -0.3(8) . . . . ?
C32 C31 C36 N4 -177.6(4) . . . . ?
C32 C31 C36 C35 2.3(6) . . . . ?
C32 C33 C34 C35 0.4(8) . . . . ?
C33 C34 C35 C36 0.7(7) . . . . ?
C34 C35 C36 N4 177.7(4) . . . . ?
C34 C35 C36 C31 -2.1(7) . . . . ?
C36 N4 C29 Dy1 -178.0(4) . . . . ?
C36 N4 C29 C30 0.1(4) . . . . ?
C36 N4 C37 C38 85.5(5) . . . . ?
C36 C31 C32 C33 -1.0(7) . . . . ?
C37 N4 C29 Dy1 -0.8(7) . . . . ?
C37 N4 C29 C30 177.3(3) . . . . ?
C37 N4 C36 C31 -177.4(3) . . . . ?
C37 N4 C36 C35 2.8(7) . . . . ?
C38 N5 C39 C40 -177.2(10) . . . . ?
C38 N5 C43 C42 179.9(9) . . . . ?
C38 N5 C39A C40A -178.7(8) . . . . ?
C38 N5 C43A C42A 175.0(8) . . . . ?
C44 N6 C45 C46 99.1(4) . . . . ?
C44 N6 C45 C50 -83.9(5) . . . . ?
C44 C30 C31 C32 1.5(8) . . . . ?
C44 C30 C31 C36 -175.8(4) . . . . ?
C45 N6 C44 C30 -177.3(3) . . . . ?
C45 C46 C47 C48 -0.3(7) . . . . ?
C45 C46 C51 C52 -82.2(5) . . . . ?
C45 C46 C51 C53 154.7(4) . . . . ?
C45 C50 C54 C55 -137.7(11) . . . . ?
C45 C50 C54 C56 102.4(12) . . . . ?
C45 C50 C54 C55A -149.0(17) . . . . ?
C45 C50 C54 C56A 83.3(19) . . . . ?
C46 C45 C50 C49 1.3(6) . . . . ?
C46 C45 C50 C54 -175.4(4) . . . . ?
C46 C47 C48 C49 0.6(8) . . . . ?
C47 C46 C51 C52 91.8(5) . . . . ?
C47 C46 C51 C53 -31.3(6) . . . . ?
C47 C48 C49 C50 0.1(8) . . . . ?
C48 C49 C50 C45 -1.0(7) . . . . ?
C48 C49 C50 C54 175.8(5) . . . . ?
C49 C50 C54 C55 45.7(11) . . . . ?
C49 C50 C54 C56 -74.2(13) . . . . ?
C49 C50 C54 C55A 34.4(18) . . . . ?
C49 C50 C54 C56A -93.3(19) . . . . ?
C50 C45 C46 C47 -0.7(6) . . . . ?
C50 C45 C46 C51 173.5(4) . . . . ?
C51 C46 C47 C48 -174.5(4) . . . . ?
C39A N5 C38 C37 84.5(9) . . . . ?
C39A N5 C43A C42A -61.6(12) . . . . ?
C39A C40A C41A C42A 48.5(17) . . . . ?
C40A C41A C42A C43A -52.6(16) . . . . ?
C41A C42A C43A N5 59.1(14) . . . . ?
C43A N5 C38 C37 -153.3(9) . . . . ?
C43A N5 C39A C40A 58.9(13) . . . . ?
C11A N2 C10 C9 100.3(11) . . . . ?
C11A N2 C15A C14A -57.2(14) . . . . ?
C11A C12A C13A C14A 56(2) . . . . ?
C12A C13A C14A C15A -52(2) . . . . ?
C13A C14A C15A N2 51.4(17) . . . . ?
C15A N2 C10 C9 -132.2(7) . . . . ?
C15A N2 C11A C12A 59.0(15) . . . . ?
C61A O1 C64A C63A -1.7(13) . . . . ?
C61A C62A C63A C64A 41.5(13) . . . . ?
C62A C63A C64A O1 -25.7(12) . . . . ?
C64A O1 C61A C62A 29.4(15) . . . . ?
